data_1547028
loop_
_publ_author_name
'Liu, Xin'
'Hu, Ya-Jian'
'Chen, Bo'
'Min, Long'
'Peng, Xiao-Shui'
'Zhao, Jing'
'Li, Shaoping'
'Wong, Henry N. C.'
'Li, Chuang-Chuang'

_publ_section_title
;
 Asymmetric Total Syntheses of Colchicine, \b-Lumicolchicine, and
 Allocolchicinoid N-Acetylcolchinol-O-methyl Ether (NCME).
;
_journal_issue 17
_journal_name_full 'Organic letters'
_journal_page_first 4612
_journal_page_last 4615
_journal_paper_doi 10.1021/acs.orglett.7b02224
_journal_volume 19
_journal_year 2017
_chemical_absolute_configuration unk
_chemical_formula_moiety 'C22 H27 N O6'
_chemical_formula_sum 'C22 H27 N O6'
_chemical_formula_weight 401.44
_space_group_crystal_system monoclinic
_space_group_IT_number 4
_space_group_name_Hall 'P 2yb'
_space_group_name_H-M_alt 'P 1 21 1'
_symmetry_space_group_name_Hall 'P 2yb'
_symmetry_space_group_name_H-M 'P 1 21 1'
_atom_sites_solution_hydrogens geom
_atom_sites_solution_primary direct
_audit_creation_date 2017-07-19
_audit_creation_method
;
Olex2 1.2
(compiled 2015.01.26 svn.r3150 for OlexSys, GUI svn.r1)
;
_cell_angle_alpha 90
_cell_angle_beta 97.593(8)
_cell_angle_gamma 90
_cell_formula_units_Z 2
_cell_length_a 7.467(3)
_cell_length_b 9.477(5)
_cell_length_c 14.485(5)
_cell_measurement_reflns_used 1165
_cell_measurement_temperature 293
_cell_measurement_theta_max 67.6
_cell_measurement_theta_min 23.8
_cell_volume 1016.0(8)
_computing_cell_refinement
;
CrystalClear-SM Expert 2.0 r4 (Rigaku, 2009)
;
_computing_data_collection
;
CrystalClear-SM Expert 2.0 r4 (Rigaku, 2009)
;
_computing_data_reduction
;
CrystalClear-SM Expert 2.0 r4 (Rigaku, 2009)
;
_computing_molecular_graphics 'Olex2 (Dolomanov et al., 2009)'
_computing_publication_material 'Olex2 (Dolomanov et al., 2009)'
_computing_structure_refinement 'ShelXL (Sheldrick, 2008)'
_computing_structure_solution 'ShelXS (Sheldrick, 2008)'
_diffrn_ambient_temperature 293
_diffrn_detector CCD
_diffrn_detector_area_resol_mean 22.2222
_diffrn_measured_fraction_theta_full 0.969
_diffrn_measured_fraction_theta_max 0.967
_diffrn_measurement_details
;
scan:
    Number of images: 180
               Slice: -134.0000 - 46.0000
         Image width: 1.0000
            Exp time: 15.0000
       Rotation axis: Omega
               Omega: 0.0000
                 Chi: 30.0000
                 Phi: 0.0000
                 XTD: 45.2001
              2theta: -44.1596
scan:
    Number of images: 45
               Slice: -21.0000 - 24.0000
         Image width: 1.0000
            Exp time: 15.0000
       Rotation axis: Omega
               Omega: 0.0000
                 Chi: 0.0000
                 Phi: 0.0000
                 XTD: 45.2001
              2theta: -44.1596
scan:
    Number of images: 44
               Slice: -112.0000 - -68.0000
         Image width: 1.0000
            Exp time: 15.0000
       Rotation axis: Omega
               Omega: 0.0000
                 Chi: 45.0000
                 Phi: 180.0000
                 XTD: 45.2001
              2theta: -44.1596
scan:
    Number of images: 180
               Slice: -180.0000 - 0.0000
         Image width: 1.0000
            Exp time: 15.0000
       Rotation axis: Omega
               Omega: 0.0000
                 Chi: 45.0000
                 Phi: 90.0000
                 XTD: 45.2001
              2theta: -90.1596
scan:
    Number of images: 156
               Slice: -180.0000 - -24.0000
         Image width: 1.0000
            Exp time: 15.0000
       Rotation axis: Omega
               Omega: 0.0000
                 Chi: 45.0000
                 Phi: 180.0000
                 XTD: 45.2001
              2theta: -90.1596
scan:
    Number of images: 90
               Slice: -112.0000 - -22.0000
         Image width: 1.0000
            Exp time: 15.0000
       Rotation axis: Omega
               Omega: 0.0000
                 Chi: 54.0000
                 Phi: 120.0000
                 XTD: 45.2001
              2theta: -90.1596
scan:
    Number of images: 75
               Slice: -123.0000 - -48.0000
         Image width: 1.0000
            Exp time: 15.0000
       Rotation axis: Omega
               Omega: 0.0000
                 Chi: 0.0000
                 Phi: 180.0000
                 XTD: 45.2001
              2theta: -90.1596
;
_diffrn_measurement_device
;
AFC11 (Right): Eulerian 3 circle
;
_diffrn_measurement_device_type 'Rigaku Saturn944+ (2x2 bin mode)'
_diffrn_measurement_method 'profile data from \w-scans'
_diffrn_measurement_specimen_support Fiber
_diffrn_orient_matrix_type d*Trek
_diffrn_orient_matrix_UB_11 -0.086200
_diffrn_orient_matrix_UB_12 -0.099494
_diffrn_orient_matrix_UB_13 0.030379
_diffrn_orient_matrix_UB_21 -0.071782
_diffrn_orient_matrix_UB_22 0.071322
_diffrn_orient_matrix_UB_23 0.029905
_diffrn_orient_matrix_UB_31 -0.030773
_diffrn_orient_matrix_UB_32 -0.004854
_diffrn_orient_matrix_UB_33 -0.062290
_diffrn_radiation_monochromator 'Graphite Monochromator'
_diffrn_radiation_type CuK\a
_diffrn_radiation_wavelength 1.54178
_diffrn_reflns_av_R_equivalents 0.0916
_diffrn_reflns_av_unetI/netI 0.0754
_diffrn_reflns_Laue_measured_fraction_full 0.969
_diffrn_reflns_Laue_measured_fraction_max 0.967
_diffrn_reflns_limit_h_max 8
_diffrn_reflns_limit_h_min -8
_diffrn_reflns_limit_k_max 11
_diffrn_reflns_limit_k_min -7
_diffrn_reflns_limit_l_max 13
_diffrn_reflns_limit_l_min -17
_diffrn_reflns_number 5530
_diffrn_reflns_point_group_measured_fraction_full 0.743
_diffrn_reflns_point_group_measured_fraction_max 0.740
_diffrn_reflns_theta_full 67.679
_diffrn_reflns_theta_max 67.909
_diffrn_reflns_theta_min 3.078
_diffrn_source 'Sealed Tube'
_diffrn_source_current 0.9
_diffrn_source_power 0.0
_diffrn_source_voltage 45.0
_exptl_absorpt_coefficient_mu 0.786
_exptl_absorpt_correction_T_max 1.000
_exptl_absorpt_correction_T_min 0.578
_exptl_absorpt_correction_type multi-scan
_exptl_crystal_colour Colorless
_exptl_crystal_density_diffrn 1.312
_exptl_crystal_density_method "'not measured'"
_exptl_crystal_description Prism
_exptl_crystal_F_000 428
_exptl_crystal_size_max 0.2
_exptl_crystal_size_mid 0.2
_exptl_crystal_size_min 0.2
_refine_diff_density_max 0.295
_refine_diff_density_min -0.304
_refine_diff_density_rms 0.071
_refine_ls_abs_structure_details
;
 Flack x determined using 598 quotients [(I+)-(I-)]/[(I+)+(I-)]
 (Parsons, Flack and Wagner, Acta Cryst. B69 (2013) 249-259).
;
_refine_ls_abs_structure_Flack 1.3(4)
_refine_ls_extinction_coef 0.090(10)
_refine_ls_extinction_expression Fc^*^=kFc[1+0.001xFc^2^\l^3^/sin(2\q)]^-1/4^
_refine_ls_extinction_method 'SHELXL-2014/7 (Sheldrick 2014'
_refine_ls_goodness_of_fit_ref 1.158
_refine_ls_hydrogen_treatment constr
_refine_ls_matrix_type full
_refine_ls_number_parameters 268
_refine_ls_number_reflns 2739
_refine_ls_number_restraints 1
_refine_ls_restrained_S_all 1.157
_refine_ls_R_factor_all 0.0931
_refine_ls_R_factor_gt 0.0709
_refine_ls_shift/su_max 0.000
_refine_ls_shift/su_mean 0.000
_refine_ls_structure_factor_coef Fsqd
_refine_ls_weighting_details 'w=1/[\s^2^(Fo^2^)+(0.1448P)^2^+0.1342P] where P=(Fo^2^+2Fc^2^)/3'
_refine_ls_weighting_scheme calc
_refine_ls_wR_factor_gt 0.1877
_refine_ls_wR_factor_ref 0.2555
_reflns_Friedel_coverage 0.438
_reflns_Friedel_fraction_full 0.484
_reflns_Friedel_fraction_max 0.482
_reflns_number_gt 1923
_reflns_number_total 2739
_reflns_threshold_expression 'I > 2\s(I)'
_cod_data_source_file ol7b02224_si_002.cif
_cod_data_source_block 20170719
_cod_depositor_comments
;
The following automatic conversions were performed:

'_exptl_absorpt_correction_type' value 'Multi-scan' changed to
'multi-scan' according to
/home/data/users/saulius/crontab/automatic-downloads/current/ACS/lib/dictionaries/cif_core.dic
dictionary named 'cif_core.dic' version 2.4.2 from 2011-04-26.

Automatic conversion script
Id: cif_fix_values 4973 2017-02-22 13:04:09Z antanas 
;
_cod_original_cell_volume 1016.1(8)
_cod_database_code 1547028
_shelx_space_group_comment
;
The symmetry employed for this shelxl refinement is uniquely defined
by the following loop, which should always be used as a source of
symmetry information in preference to the above space-group names.
They are only intended as comments.
;
_olex2_refinement_description
;
1. Fixed Uiso
 At 1.2 times of:
  All C(H) groups, All C(H,H) groups, All N(H) groups
 At 1.5 times of:
  All C(H,H,H) groups
2.a Ternary CH refined with riding coordinates:
 C8(H8), C18(H18), C21(H21)
2.b Secondary CH2 refined with riding coordinates:
 C13(H13A,H13B), C17(H17A,H17B)
2.c Aromatic/amide H refined with riding coordinates:
 C5(H5), N7(H7), C11(H11), C16(H16), C22(H22)
2.d Idealised Me refined as rotating group:
 C24(H24A,H24B,H24C), C26(H26A,H26B,H26C), C27(H27A,H27B,H27C), C28(H28A,H28B,
 H28C), C29(H29A,H29B,H29C)
;
_shelx_shelxl_version_number 2014/7
_olex2_submission_special_instructions 'No special instructions were received'

loop_
_space_group_symop_operation_xyz
'x, y, z'
'-x, y+1/2, -z'

loop_
_atom_site_label
_atom_site_type_symbol
_atom_site_fract_x
_atom_site_fract_y
_atom_site_fract_z
_atom_site_U_iso_or_equiv
_atom_site_adp_type
_atom_site_occupancy
_atom_site_site_symmetry_order
_atom_site_calc_flag
_atom_site_refinement_flags_posn
O1 O -0.2478(7) -0.0109(5) -0.2813(4) 0.0634(14) Uani 1 1 d .
C2 C -0.0245(10) -0.3495(8) -0.2315(5) 0.0605(18) Uani 1 1 d .
O3 O 0.0418(8) -0.7098(6) -0.1455(5) 0.0867(19) Uani 1 1 d .
O4 O -0.3986(8) -0.0061(7) -0.0513(4) 0.0783(17) Uani 1 1 d .
C5 C -0.4513(9) -0.1947(9) -0.2573(5) 0.065(2) Uani 1 1 d .
H5 H -0.5205 -0.2698 -0.2833 0.078 Uiso 1 1 calc R
C6 C 0.0611(10) -0.5922(8) -0.1977(6) 0.070(2) Uani 1 1 d .
N7 N -0.4073(8) -0.1617(8) -0.4550(4) 0.0655(17) Uani 1 1 d .
H7 H -0.4236 -0.0721 -0.4601 0.079 Uiso 1 1 calc R
C8 C -0.2131(9) 0.0095(8) -0.1819(5) 0.0622(19) Uani 1 1 d .
H8 H -0.1496 0.0982 -0.1652 0.075 Uiso 1 1 calc R
C9 C -0.0365(10) -0.4710(8) -0.1795(6) 0.0620(19) Uani 1 1 d .
O10 O 0.2719(8) -0.7019(6) -0.2894(6) 0.097(2) Uani 1 1 d .
C11 C 0.1741(11) -0.4706(9) -0.3232(7) 0.075(2) Uani 1 1 d .
H11 H 0.2450 -0.4710 -0.3713 0.091 Uiso 1 1 calc R
O12 O -0.1325(8) -0.4724(6) -0.1054(4) 0.0765(17) Uani 1 1 d .
C13 C 0.0911(10) -0.2155(11) -0.3601(6) 0.075(2) Uani 1 1 d .
H13A H 0.1182 -0.1386 -0.3162 0.090 Uiso 1 1 calc R
H13B H 0.1908 -0.2227 -0.3965 0.090 Uiso 1 1 calc R
C14 C -0.1226(9) -0.2174(9) -0.2165(5) 0.063(2) Uani 1 1 d .
C15 C 0.0808(9) -0.3526(8) -0.3052(5) 0.0617(19) Uani 1 1 d .
C16 C -0.0966(10) -0.1202(10) -0.1513(6) 0.067(2) Uani 1 1 d .
H16 H -0.0200 -0.1287 -0.0955 0.080 Uiso 1 1 calc R
C17 C -0.0786(10) -0.1785(10) -0.4250(5) 0.068(2) Uani 1 1 d .
H17A H -0.0754 -0.2288 -0.4831 0.082 Uiso 1 1 calc R
H17B H -0.0751 -0.0785 -0.4388 0.082 Uiso 1 1 calc R
C18 C -0.4014(10) 0.0049(9) -0.1488(5) 0.0645(19) Uani 1 1 d .
H18 H -0.4662 0.0914 -0.1698 0.077 Uiso 1 1 calc R
C19 C -0.2711(9) -0.1612(7) -0.2922(5) 0.0579(17) Uani 1 1 d .
O20 O -0.5136(12) -0.3761(7) -0.4954(6) 0.110(2) Uani 1 1 d .
C21 C -0.2599(10) -0.2107(9) -0.3903(5) 0.0645(19) Uani 1 1 d .
H21 H -0.2703 -0.3138 -0.3892 0.077 Uiso 1 1 calc R
C22 C -0.5092(11) -0.1206(10) -0.1922(6) 0.073(2) Uani 1 1 d .
H22 H -0.6181 -0.1442 -0.1716 0.088 Uiso 1 1 calc R
C23 C 0.1627(11) -0.5883(8) -0.2702(7) 0.073(2) Uani 1 1 d .
C24 C -0.6511(12) -0.1803(12) -0.5805(6) 0.084(3) Uani 1 1 d .
H24A H -0.7318 -0.1203 -0.5520 0.126 Uiso 1 1 calc GR
H24B H -0.7191 -0.2528 -0.6157 0.126 Uiso 1 1 calc GR
H24C H -0.5872 -0.1253 -0.6212 0.126 Uiso 1 1 calc GR
C25 C -0.5214(11) -0.2453(10) -0.5079(5) 0.066(2) Uani 1 1 d .
C26 C -0.3251(13) 0.1170(11) -0.0025(7) 0.088(3) Uani 1 1 d .
H26A H -0.3963 0.1979 -0.0236 0.131 Uiso 1 1 calc GR
H26B H -0.2029 0.1308 -0.0145 0.131 Uiso 1 1 calc GR
H26C H -0.3270 0.1046 0.0631 0.131 Uiso 1 1 calc GR
C27 C 0.1967(13) -0.7542(13) -0.0833(6) 0.091(3) Uani 1 1 d .
H27A H 0.2986 -0.7628 -0.1170 0.137 Uiso 1 1 calc GR
H27B H 0.1725 -0.8438 -0.0567 0.137 Uiso 1 1 calc GR
H27C H 0.2229 -0.6857 -0.0345 0.137 Uiso 1 1 calc GR
C28 C -0.3083(12) -0.5303(13) -0.1258(9) 0.099(3) Uani 1 1 d .
H28A H -0.2997 -0.6262 -0.1462 0.148 Uiso 1 1 calc GR
H28B H -0.3767 -0.4760 -0.1741 0.148 Uiso 1 1 calc GR
H28C H -0.3674 -0.5281 -0.0708 0.148 Uiso 1 1 calc GR
C29 C 0.1813(15) -0.8334(12) -0.3169(7) 0.096(3) Uani 1 1 d .
H29A H 0.2559 -0.8886 -0.3523 0.144 Uiso 1 1 calc GR
H29B H 0.0682 -0.8138 -0.3544 0.144 Uiso 1 1 calc GR
H29C H 0.1599 -0.8850 -0.2624 0.144 Uiso 1 1 calc GR

loop_
_atom_site_aniso_label
_atom_site_aniso_U_11
_atom_site_aniso_U_22
_atom_site_aniso_U_33
_atom_site_aniso_U_23
_atom_site_aniso_U_13
_atom_site_aniso_U_12
O1 0.064(3) 0.053(3) 0.071(3) 0.003(2) 0.004(2) -0.004(2)
C2 0.057(4) 0.046(4) 0.078(5) -0.002(3) 0.004(3) 0.007(3)
O3 0.070(4) 0.059(4) 0.130(5) 0.025(3) 0.007(3) 0.003(3)
O4 0.085(4) 0.075(4) 0.076(4) -0.005(3) 0.014(3) 0.000(3)
C5 0.050(4) 0.066(5) 0.075(5) 0.003(4) -0.005(3) -0.003(4)
C6 0.053(4) 0.045(4) 0.109(6) 0.001(4) 0.005(4) -0.003(3)
N7 0.061(3) 0.066(4) 0.064(4) -0.002(3) -0.012(3) 0.004(3)
C8 0.054(4) 0.056(5) 0.076(5) -0.006(4) 0.005(3) -0.002(4)
C9 0.056(4) 0.053(5) 0.078(5) 0.001(4) 0.013(3) 0.005(3)
O10 0.070(4) 0.052(4) 0.173(7) -0.015(4) 0.027(4) 0.005(3)
C11 0.063(5) 0.062(5) 0.104(7) 0.004(5) 0.023(4) 0.005(4)
O12 0.077(4) 0.067(4) 0.086(4) 0.005(3) 0.012(3) 0.002(3)
C13 0.060(4) 0.085(6) 0.082(5) -0.002(5) 0.017(4) 0.001(4)
C14 0.053(4) 0.077(5) 0.059(4) 0.004(4) 0.004(3) 0.005(4)
C15 0.053(4) 0.051(4) 0.081(5) 0.000(4) 0.008(3) -0.005(3)
C16 0.060(4) 0.073(5) 0.067(4) -0.008(4) 0.003(3) 0.004(4)
C17 0.058(4) 0.080(6) 0.062(4) 0.005(4) -0.008(3) 0.012(4)
C18 0.057(4) 0.061(5) 0.073(5) -0.002(4) 0.001(3) 0.006(4)
C19 0.053(4) 0.041(4) 0.077(4) 0.004(3) -0.001(3) 0.003(3)
O20 0.125(6) 0.058(5) 0.132(5) 0.001(4) -0.038(4) -0.005(4)
C21 0.055(4) 0.071(5) 0.064(4) 0.000(4) -0.003(3) 0.006(4)
C22 0.056(4) 0.082(6) 0.081(5) 0.003(5) 0.010(4) 0.001(4)
C23 0.054(4) 0.045(4) 0.121(7) -0.003(5) 0.016(4) 0.004(3)
C24 0.074(5) 0.089(7) 0.081(5) -0.007(5) -0.015(4) -0.004(5)
C25 0.058(4) 0.071(6) 0.064(4) -0.002(4) -0.016(3) 0.005(4)
C26 0.086(6) 0.087(7) 0.088(6) -0.012(5) 0.006(5) 0.005(5)
C27 0.081(6) 0.105(8) 0.081(6) 0.006(6) -0.009(5) 0.012(5)
C28 0.073(6) 0.097(8) 0.130(8) 0.026(7) 0.025(5) -0.006(5)
C29 0.104(8) 0.087(8) 0.094(7) -0.004(6) 0.002(6) 0.017(6)

loop_
_atom_type_symbol
_atom_type_description
_atom_type_scat_dispersion_real
_atom_type_scat_dispersion_imag
_atom_type_scat_source
C C 0.0181 0.0091 'International Tables Vol C Tables 4.2.6.8 and 6.1.1.4'
H H 0.0000 0.0000 'International Tables Vol C Tables 4.2.6.8 and 6.1.1.4'
N N 0.0311 0.0180 'International Tables Vol C Tables 4.2.6.8 and 6.1.1.4'
O O 0.0492 0.0322 'International Tables Vol C Tables 4.2.6.8 and 6.1.1.4'

loop_
_geom_angle_atom_site_label_1
_geom_angle_atom_site_label_2
_geom_angle_atom_site_label_3
_geom_angle
C19 O1 C8 104.2(5)
C9 C2 C14 123.6(7)
C9 C2 C15 118.6(7)
C15 C2 C14 117.8(7)
C6 O3 C27 116.9(7)
C18 O4 C26 112.7(7)
C22 C5 C19 121.3(8)
O3 C6 C9 117.9(7)
O3 C6 C23 123.7(7)
C23 C6 C9 118.3(7)
C25 N7 C21 124.4(7)
O1 C8 C16 101.6(6)
O1 C8 C18 104.8(6)
C16 C8 C18 113.0(6)
C2 C9 C6 120.4(7)
O12 C9 C2 120.9(7)
O12 C9 C6 118.6(7)
C23 O10 C29 117.0(7)
C15 C11 C23 119.6(7)
C9 O12 C28 114.0(7)
C17 C13 C15 115.0(7)
C2 C14 C19 120.6(7)
C16 C14 C2 132.0(7)
C16 C14 C19 106.9(7)
C2 C15 C13 116.6(7)
C11 C15 C2 120.9(7)
C11 C15 C13 122.4(7)
C14 C16 C8 109.2(7)
C13 C17 C21 116.8(7)
O4 C18 C8 114.7(6)
O4 C18 C22 107.0(7)
C22 C18 C8 110.3(6)
O1 C19 C5 105.5(6)
O1 C19 C14 101.4(6)
O1 C19 C21 113.0(6)
C5 C19 C14 105.8(6)
C21 C19 C5 114.0(6)
C21 C19 C14 115.9(6)
N7 C21 C17 111.0(6)
N7 C21 C19 112.5(6)
C19 C21 C17 114.0(6)
C5 C22 C18 121.0(7)
C6 C23 O10 121.7(8)
C11 C23 C6 122.2(7)
C11 C23 O10 115.9(8)
N7 C25 C24 118.4(8)
O20 C25 N7 119.5(7)
O20 C25 C24 122.2(8)

loop_
_geom_bond_atom_site_label_1
_geom_bond_atom_site_label_2
_geom_bond_distance
O1 C8 1.441(9)
O1 C19 1.441(9)
C2 C9 1.385(11)
C2 C14 1.481(11)
C2 C15 1.407(11)
O3 C6 1.365(10)
O3 C27 1.432(11)
O4 C18 1.414(10)
O4 C26 1.435(12)
C5 C19 1.532(11)
C5 C22 1.295(12)
C6 C9 1.404(11)
C6 C23 1.375(13)
N7 C21 1.426(9)
N7 C25 1.330(10)
C8 C16 1.537(11)
C8 C18 1.545(10)
C9 O12 1.368(10)
O10 C23 1.400(10)
O10 C29 1.449(13)
C11 C15 1.361(11)
C11 C23 1.363(12)
O12 C28 1.417(11)
C13 C15 1.530(12)
C13 C17 1.516(11)
C14 C16 1.315(11)
C14 C19 1.548(10)
C17 C21 1.536(11)
C18 C22 1.524(12)
C19 C21 1.510(11)
O20 C25 1.253(11)
C24 C25 1.467(12)
